data_1567690
loop_
_publ_author_name
'Xu, Heng'
'Zhang, Le-Xi'
'Xing, Yue'
'Yin, Yanyan'
'Tang, Bo'
'Bie, Lijian'

_publ_section_title
;
 Self-assembled mononuclear complexes: open metal sites and inverse
 dimension-dependent catalytic activity for Knoevenagel condensation and
 CO2 cycloaddition
;
_journal_name_full Nanoscale
_journal_paper_doi 10.1039/D2NR04103K
_journal_year 2022
_chemical_formula_sum 'C17 H18 Cu N2 O7 S'
_chemical_formula_weight 457.93
_space_group_IT_number 61
_space_group_name_Hall '-P 2ac 2ab'
_space_group_name_H-M_alt 'P b c a'
_symmetry_cell_setting orthorhombic
_symmetry_space_group_name_H-M 'P b c a'
_atom_sites_solution_hydrogens geom
_atom_sites_solution_primary direct
_atom_sites_solution_secondary difmap
_audit_creation_method SHELXL-97
_audit_update_record
;
2021-12-26 deposited with the CCDC.	2022-09-21 downloaded from the CCDC.
;
_cell_angle_alpha 90.00
_cell_angle_beta 90.00
_cell_angle_gamma 90.00
_cell_formula_units_Z 8
_cell_length_a 16.10966(19)
_cell_length_b 14.61582(19)
_cell_length_c 16.4897(2)
_cell_measurement_reflns_used 7446
_cell_measurement_temperature 293(2)
_cell_measurement_theta_max 78.399
_cell_measurement_theta_min 4.918
_cell_volume 3882.60(8)
_computing_structure_refinement 'SHELXL-97 (Sheldrick, 1997)'
_computing_structure_solution 'SHELXS-97 (Sheldrick, 1990)'
_diffrn_ambient_temperature 293(2)
_diffrn_measured_fraction_theta_full 0.984
_diffrn_measured_fraction_theta_max 0.984
_diffrn_measurement_device_type 'XtaLAB AFC12 (RINC): Kappa dual home/near'
_diffrn_radiation_monochromator graphite
_diffrn_radiation_source 'fine-focus sealed tube'
_diffrn_radiation_type CuK\a
_diffrn_radiation_wavelength 1.54184
_diffrn_reflns_av_R_equivalents 0.0392
_diffrn_reflns_av_sigmaI/netI 0.0339
_diffrn_reflns_limit_h_max 20
_diffrn_reflns_limit_h_min -20
_diffrn_reflns_limit_k_max 15
_diffrn_reflns_limit_k_min -18
_diffrn_reflns_limit_l_max 20
_diffrn_reflns_limit_l_min -17
_diffrn_reflns_number 16119
_diffrn_reflns_theta_full 79.50
_diffrn_reflns_theta_max 79.50
_diffrn_reflns_theta_min 4.89
_exptl_absorpt_coefficient_mu 2.978
_exptl_absorpt_correction_T_max 0.7550
_exptl_absorpt_correction_T_min 0.4686
_exptl_absorpt_correction_type multi-scan
_exptl_crystal_colour blue
_exptl_crystal_density_diffrn 1.567
_exptl_crystal_density_method 'not measured'
_exptl_crystal_description plate
_exptl_crystal_F_000 1880
_exptl_crystal_size_max 0.30
_exptl_crystal_size_mid 0.30
_exptl_crystal_size_min 0.10
_refine_diff_density_max 2.626
_refine_diff_density_min -1.579
_refine_diff_density_rms 0.129
_refine_ls_extinction_coef 0.0016(3)
_refine_ls_extinction_expression Fc^*^=kFc[1+0.001xFc^2^\l^3^/sin(2\q)]^-1/4^
_refine_ls_extinction_method SHELXL
_refine_ls_goodness_of_fit_ref 1.083
_refine_ls_hydrogen_treatment mixed
_refine_ls_matrix_type full
_refine_ls_number_parameters 262
_refine_ls_number_reflns 4151
_refine_ls_number_restraints 15
_refine_ls_restrained_S_all 1.252
_refine_ls_R_factor_all 0.0837
_refine_ls_R_factor_gt 0.0788
_refine_ls_shift/su_max 0.018
_refine_ls_shift/su_mean 0.001
_refine_ls_structure_factor_coef Fsqd
_refine_ls_weighting_details 'calc w=1/[\s^2^(Fo^2^)+(0.1687P)^2^+6.5352P] where P=(Fo^2^+2Fc^2^)/3'
_refine_ls_weighting_scheme calc
_refine_ls_wR_factor_gt 0.2571
_refine_ls_wR_factor_ref 0.2630
_reflns_number_gt 3650
_reflns_number_total 4151
_reflns_threshold_expression >2sigma(I)
_cod_data_source_file d2nr04103k3.cif
_cod_data_source_block Cu-TMA-22
_cod_original_cell_volume 3882.59(8)
_cod_original_sg_symbol_H-M Pbca
_cod_database_code 1567690

loop_
_symmetry_equiv_pos_as_xyz
'x, y, z'
'-x+1/2, -y, z+1/2'
'x+1/2, -y+1/2, -z'
'-x, y+1/2, -z+1/2'
'-x, -y, -z'
'x-1/2, y, -z-1/2'
'-x-1/2, y-1/2, z'
'x, -y-1/2, z-1/2'

loop_
_atom_site_label
_atom_site_type_symbol
_atom_site_fract_x
_atom_site_fract_y
_atom_site_fract_z
_atom_site_U_iso_or_equiv
_atom_site_adp_type
_atom_site_occupancy
_atom_site_symmetry_multiplicity
_atom_site_calc_flag
_atom_site_refinement_flags
_atom_site_disorder_assembly
_atom_site_disorder_group
Cu1 Cu 0.01348(4) 0.78167(4) 0.14036(4) 0.0364(3) Uani 1 1 d . . .
O1 O 0.1053(2) 0.7781(2) 0.2177(2) 0.0455(8) Uani 1 1 d . . .
O3 O -0.0322(2) 0.6707(2) 0.1872(2) 0.0449(8) Uani 1 1 d . . .
S1 S 0.17623(19) 0.6677(2) -0.03806(16) 0.1021(8) Uani 1 1 d U . .
C7 C 0.0156(3) 0.6050(3) 0.2063(3) 0.0380(10) Uani 1 1 d . . .
O4 O -0.0111(2) 0.5337(3) 0.2359(3) 0.0591(11) Uani 1 1 d . . .
N1 N 0.0686(2) 0.8772(3) 0.0727(2) 0.0386(8) Uani 1 1 d . . .
N2 N -0.0486(3) 0.7632(3) 0.0362(3) 0.0454(10) Uani 1 1 d . . .
C2 C 0.1250(3) 0.6190(3) 0.1007(3) 0.0426(10) Uani 1 1 d . . .
O5 O -0.0635(2) 0.8786(3) 0.2038(3) 0.0609(11) Uani 1 1 d . . .
H5A H -0.0332 0.9119 0.2340 0.091 Uiso 1 1 d R . .
H5B H -0.0950 0.8501 0.2366 0.091 Uiso 1 1 d R . .
O2 O 0.2057(3) 0.6979(3) 0.2739(3) 0.0652(12) Uani 1 1 d . . .
C17 C 0.1274(3) 0.9349(3) 0.0985(4) 0.0493(12) Uani 1 1 d . . .
H17 H 0.1424 0.9342 0.1529 0.059 Uiso 1 1 calc R . .
C6 C 0.1425(3) 0.7037(3) 0.2313(3) 0.0404(10) Uani 1 1 d . . .
C13 C 0.0456(3) 0.8787(3) -0.0057(3) 0.0431(10) Uani 1 1 d . . .
C5 C 0.1089(3) 0.6160(3) 0.1914(3) 0.0373(9) Uani 1 1 d . . .
H5 H 0.1379 0.5631 0.2145 0.045 Uiso 1 1 calc R . .
C12 C -0.0212(3) 0.8137(4) -0.0265(3) 0.0449(11) Uani 1 1 d . . .
C16 C 0.1665(4) 0.9952(4) 0.0471(4) 0.0624(16) Uani 1 1 d . . .
H16 H 0.2070 1.0348 0.0667 0.075 Uiso 1 1 calc R . .
C4 C 0.1150(4) 0.5737(5) -0.0428(4) 0.0700(12) Uani 1 1 d DU . .
H4 H 0.0989 0.5408 -0.0885 0.084 Uiso 1 1 calc R . .
C9 C -0.1430(5) 0.6856(5) -0.0519(6) 0.080(2) Uani 1 1 d . . .
H9 H -0.1842 0.6419 -0.0593 0.096 Uiso 1 1 calc R . .
C14 C 0.0815(4) 0.9385(5) -0.0612(4) 0.0600(14) Uani 1 1 d . . .
H14 H 0.0639 0.9401 -0.1149 0.072 Uiso 1 1 calc R . .
C15 C 0.1453(5) 0.9965(5) -0.0334(5) 0.0683(17) Uani 1 1 d . . .
H15 H 0.1727 1.0351 -0.0693 0.082 Uiso 1 1 calc R . .
C1 C 0.1722(4) 0.6820(4) 0.0610(5) 0.0606(12) Uani 1 1 d U . .
H1 H 0.1998 0.7291 0.0876 0.073 Uiso 1 1 calc R . .
C8 C -0.1086(4) 0.6996(4) 0.0238(5) 0.0664(18) Uani 1 1 d . . .
H8 H -0.1269 0.6645 0.0673 0.080 Uiso 1 1 calc R . .
C3 C 0.0927(5) 0.5560(6) 0.0438(4) 0.0739(17) Uani 1 1 d DU . .
H3 H 0.0597 0.5068 0.0592 0.089 Uiso 1 1 calc R . .
C10 C -0.1150(6) 0.7379(7) -0.1166(5) 0.087(3) Uani 1 1 d . . .
H10 H -0.1369 0.7293 -0.1682 0.104 Uiso 1 1 calc R . .
C11 C -0.0539(5) 0.8032(5) -0.1035(4) 0.0692(17) Uani 1 1 d . . .
H11 H -0.0351 0.8396 -0.1460 0.083 Uiso 1 1 calc R . .
O6 O 0.1929(3) 0.0410(4) 0.2772(5) 0.102(2) Uani 1 1 d GD . .
H6A H 0.1365 0.0494 0.2779 0.15(5) Uiso 1 1 d RD . .
H6B H 0.2233 0.0998 0.2747 0.17(5) Uiso 1 1 d RD . .
O7 O 0.7745(3) 0.8781(4) 0.2263(5) 0.101(2) Uani 1 1 d D . .
H7A H 0.7507 0.8386 0.2352 0.15(5) Uiso 1 1 d RD . .
H7B H 0.7456 0.9283 0.2206 0.08(2) Uiso 1 1 d R . .

loop_
_atom_site_aniso_label
_atom_site_aniso_U_11
_atom_site_aniso_U_22
_atom_site_aniso_U_33
_atom_site_aniso_U_23
_atom_site_aniso_U_13
_atom_site_aniso_U_12
Cu1 0.0366(5) 0.0319(5) 0.0409(5) 0.0051(2) -0.0024(3) -0.0001(2)
O1 0.055(2) 0.0351(17) 0.0468(19) -0.0005(13) -0.0142(16) 0.0001(14)
O3 0.0354(15) 0.0398(17) 0.059(2) 0.0135(15) 0.0042(15) 0.0017(13)
S1 0.1120(18) 0.1066(17) 0.0877(14) 0.0055(12) 0.0324(13) 0.0146(13)
C7 0.037(2) 0.035(2) 0.042(2) 0.0040(18) 0.0021(17) -0.0010(16)
O4 0.048(2) 0.042(2) 0.088(3) 0.024(2) 0.0101(19) -0.0020(15)
N1 0.0406(19) 0.0347(18) 0.0404(19) 0.0035(15) -0.0018(15) -0.0007(15)
N2 0.042(2) 0.039(2) 0.055(2) -0.0032(18) -0.0106(19) -0.0002(17)
C2 0.034(2) 0.041(2) 0.052(3) -0.007(2) 0.0040(19) 0.0062(18)
O5 0.049(2) 0.048(2) 0.086(3) -0.019(2) 0.015(2) -0.0006(17)
O2 0.059(2) 0.052(2) 0.085(3) -0.005(2) -0.036(2) 0.0022(19)
C17 0.045(3) 0.043(2) 0.059(3) 0.006(2) -0.010(2) -0.008(2)
C6 0.040(2) 0.040(2) 0.041(2) 0.0016(18) -0.0060(19) -0.0017(18)
C13 0.047(3) 0.046(3) 0.036(2) 0.0055(19) 0.003(2) 0.006(2)
C5 0.032(2) 0.0311(19) 0.049(2) 0.0037(18) -0.0016(18) 0.0022(16)
C12 0.047(3) 0.046(3) 0.042(2) -0.003(2) -0.005(2) 0.009(2)
C16 0.054(3) 0.049(3) 0.084(4) 0.017(3) -0.006(3) -0.013(3)
C4 0.071(2) 0.088(2) 0.0507(18) -0.0191(17) 0.0074(17) 0.0358(15)
C9 0.069(4) 0.055(3) 0.115(6) -0.017(4) -0.042(4) 0.000(3)
C14 0.064(3) 0.067(4) 0.048(3) 0.017(3) 0.003(3) -0.003(3)
C15 0.069(4) 0.065(4) 0.071(4) 0.023(3) 0.007(3) -0.005(3)
C1 0.052(3) 0.043(3) 0.0871(19) -0.002(2) 0.016(3) 0.004(2)
C8 0.058(3) 0.050(3) 0.091(5) 0.004(3) -0.028(3) -0.009(3)
C3 0.074(4) 0.095(4) 0.052(2) -0.027(3) 0.005(3) -0.007(3)
C10 0.079(5) 0.103(6) 0.078(5) -0.041(5) -0.031(4) 0.015(5)
C11 0.071(4) 0.088(5) 0.048(3) -0.012(3) -0.010(3) 0.005(4)
O6 0.048(2) 0.064(3) 0.193(7) -0.003(4) 0.006(3) 0.003(2)
O7 0.047(2) 0.060(3) 0.196(7) 0.002(3) 0.007(3) -0.009(2)

loop_
_atom_type_symbol
_atom_type_description
_atom_type_scat_dispersion_real
_atom_type_scat_dispersion_imag
_atom_type_scat_source
C C 0.0181 0.0091 'International Tables Vol C Tables 4.2.6.8 and 6.1.1.4'
H H 0.0000 0.0000 'International Tables Vol C Tables 4.2.6.8 and 6.1.1.4'
N N 0.0311 0.0180 'International Tables Vol C Tables 4.2.6.8 and 6.1.1.4'
O O 0.0492 0.0322 'International Tables Vol C Tables 4.2.6.8 and 6.1.1.4'
Cu Cu -1.9646 0.5888 'International Tables Vol C Tables 4.2.6.8 and 6.1.1.4'
S S 0.3331 0.5567 'International Tables Vol C Tables 4.2.6.8 and 6.1.1.4'

loop_
_geom_angle_atom_site_label_1
_geom_angle_atom_site_label_2
_geom_angle_atom_site_label_3
_geom_angle
_geom_angle_site_symmetry_1
_geom_angle_site_symmetry_3
_geom_angle_publ_flag
O3 Cu1 O1 90.26(15) . . ?
O3 Cu1 N1 167.34(17) . . ?
O1 Cu1 N1 92.70(16) . . ?
O3 Cu1 N2 92.25(17) . . ?
O1 Cu1 N2 158.88(18) . . ?
N1 Cu1 N2 80.64(17) . . ?
O3 Cu1 O5 97.92(16) . . ?
O1 Cu1 O5 97.83(17) . . ?
N1 Cu1 O5 93.86(17) . . ?
N2 Cu1 O5 102.57(18) . . ?
C6 O1 Cu1 119.9(3) . . ?
C7 O3 Cu1 120.1(3) . . ?
C1 S1 C4 97.2(3) . . ?
O4 C7 O3 121.9(4) . . ?
O4 C7 C5 119.7(4) . . ?
O3 C7 C5 118.4(4) . . ?
C17 N1 C13 119.3(4) . . ?
C17 N1 Cu1 125.4(4) . . ?
C13 N1 Cu1 115.2(3) . . ?
C12 N2 C8 119.6(5) . . ?
C12 N2 Cu1 114.9(3) . . ?
C8 N2 Cu1 125.2(4) . . ?
C1 C2 C3 109.0(6) . . ?
C1 C2 C5 126.1(5) . . ?
C3 C2 C5 124.9(5) . . ?
N1 C17 C16 122.2(5) . . ?
O2 C6 O1 123.4(5) . . ?
O2 C6 C5 118.2(4) . . ?
O1 C6 C5 118.3(4) . . ?
N1 C13 C14 121.9(5) . . ?
N1 C13 C12 114.4(4) . . ?
C14 C13 C12 123.7(5) . . ?
C2 C5 C7 109.2(4) . . ?
C2 C5 C6 109.6(4) . . ?
C7 C5 C6 111.4(4) . . ?
N2 C12 C11 121.4(6) . . ?
N2 C12 C13 114.5(4) . . ?
C11 C12 C13 124.1(6) . . ?
C17 C16 C15 119.4(6) . . ?
C3 C4 S1 103.6(5) . . ?
C8 C9 C10 118.9(7) . . ?
C13 C14 C15 117.9(6) . . ?
C16 C15 C14 119.3(6) . . ?
C2 C1 S1 114.4(5) . . ?
N2 C8 C9 121.6(7) . . ?
C2 C3 C4 115.7(7) . . ?
C11 C10 C9 119.3(7) . . ?
C12 C11 C10 119.2(7) . . ?

loop_
_geom_bond_atom_site_label_1
_geom_bond_atom_site_label_2
_geom_bond_distance
_geom_bond_site_symmetry_2
_geom_bond_publ_flag
Cu1 O3 1.941(3) . ?
Cu1 O1 1.954(4) . ?
Cu1 N1 1.995(4) . ?
Cu1 N2 2.006(4) . ?
Cu1 O5 2.153(4) . ?
O1 C6 1.261(6) . ?
O3 C7 1.270(6) . ?
S1 C1 1.648(8) . ?
S1 C4 1.694(9) . ?
C7 O4 1.228(6) . ?
C7 C5 1.532(6) . ?
N1 C17 1.338(6) . ?
N1 C13 1.346(6) . ?
N2 C12 1.344(7) . ?
N2 C8 1.356(7) . ?
C2 C1 1.362(8) . ?
C2 C3 1.414(8) . ?
C2 C5 1.519(7) . ?
O2 C6 1.240(6) . ?
C17 C16 1.376(8) . ?
C6 C5 1.540(6) . ?
C13 C14 1.391(7) . ?
C13 C12 1.476(8) . ?
C12 C11 1.384(8) . ?
C16 C15 1.371(10) . ?
C4 C3 1.494(7) . ?
C9 C8 1.381(11) . ?
C9 C10 1.389(14) . ?
C14 C15 1.409(10) . ?
C10 C11 1.388(12) . ?
